data_7062836
loop_
_publ_author_name
'Barman, Souvik'
'Bag, Jayanta'
'Das, Dhiraj'
'Pal, Kuntal'

_publ_section_title
;
 Highly selective solvent free catalysis of CO2 and CS2 fixation under
 mild conditions using electronically varied zinc complexes
;
_journal_issue 45
_journal_name_full 'New Journal of Chemistry'
_journal_page_first 20952
_journal_page_last 20965
_journal_paper_doi 10.1039/D3NJ04231F
_journal_volume 47
_journal_year 2023
_chemical_formula_moiety 'C20 H17 N7 O4 Zn'
_chemical_formula_sum 'C20 H17 N7 O4 Zn'
_chemical_formula_weight 484.77
_space_group_crystal_system monoclinic
_space_group_IT_number 14
_space_group_name_Hall '-P 2yn'
_space_group_name_H-M_alt 'P 1 21/n 1'
_atom_sites_solution_hydrogens geom
_atom_sites_solution_primary heavy
_audit_block_doi 10.5517/ccdc.csd.cc2g32wk
_audit_creation_date 2022-08-20
_audit_creation_method
;
Olex2 1.3-alpha
(compiled 2020.11.12 svn.r5f609507 for OlexSys, GUI svn.r6408)
;
_audit_update_record
;
2023-06-02 deposited with the CCDC.	2023-10-24 downloaded from the CCDC.
;
_cell_angle_alpha 90
_cell_angle_beta 95.903(6)
_cell_angle_gamma 90
_cell_formula_units_Z 4
_cell_length_a 11.121(2)
_cell_length_b 13.472(2)
_cell_length_c 13.589(3)
_cell_measurement_reflns_used 5430
_cell_measurement_temperature 168.24
_cell_measurement_theta_max 25.15
_cell_measurement_theta_min 2.26
_cell_volume 2025.1(7)
_computing_cell_refinement 'SAINT V8.38A (Bruker, 2018)'
_computing_data_reduction 'SAINT V8.38A (Bruker, 2018)'
_computing_molecular_graphics 'Olex2 1.3-alpha (Dolomanov et al., 2009)'
_computing_publication_material 'Olex2 1.3-alpha (Dolomanov et al., 2009)'
_computing_structure_refinement 'XL  (Sheldrick, 2008)'
_computing_structure_solution 'SIR97  (Burla et al.,  2007)'
_diffrn_ambient_temperature 168.24
_diffrn_measured_fraction_theta_full 0.991
_diffrn_measured_fraction_theta_max 0.991
_diffrn_measurement_device_type 'Bruker APEX-II CCD'
_diffrn_measurement_method '\f and \w scans'
_diffrn_radiation_type MoK\a
_diffrn_radiation_wavelength 0.71073
_diffrn_reflns_av_R_equivalents 0.0772
_diffrn_reflns_av_unetI/netI 0.0590
_diffrn_reflns_Laue_measured_fraction_full 0.991
_diffrn_reflns_Laue_measured_fraction_max 0.991
_diffrn_reflns_limit_h_max 13
_diffrn_reflns_limit_h_min -13
_diffrn_reflns_limit_k_max 14
_diffrn_reflns_limit_k_min -16
_diffrn_reflns_limit_l_max 16
_diffrn_reflns_limit_l_min -16
_diffrn_reflns_number 18374
_diffrn_reflns_point_group_measured_fraction_full 0.991
_diffrn_reflns_point_group_measured_fraction_max 0.991
_diffrn_reflns_theta_full 25.185
_diffrn_reflns_theta_max 25.185
_diffrn_reflns_theta_min 2.256
_diffrn_source_current 1.0
_diffrn_source_power 0.05
_diffrn_source_voltage 50.0
_diffrn_standards_number 0
_exptl_absorpt_coefficient_mu 1.258
_exptl_absorpt_correction_T_max 0.7452
_exptl_absorpt_correction_T_min 0.4973
_exptl_absorpt_correction_type multi-scan
_exptl_absorpt_process_details
;
SADABS-2016/2 (Bruker,2016/2) was used for absorption correction.
wR2(int) was 0.1483 before and 0.0818 after correction.
The Ratio of minimum to maximum transmission is 0.6673.
The \l/2 correction factor is Not present.
;
_exptl_crystal_colour red
_exptl_crystal_colour_primary red
_exptl_crystal_density_diffrn 1.590
_exptl_crystal_description needle
_exptl_crystal_F_000 992
_exptl_crystal_size_max 0.2
_exptl_crystal_size_mid 0.18
_exptl_crystal_size_min 0.1
_refine_diff_density_max 0.595
_refine_diff_density_min -0.835
_refine_diff_density_rms 0.093
_refine_ls_extinction_method none
_refine_ls_goodness_of_fit_ref 1.073
_refine_ls_hydrogen_treatment constr
_refine_ls_matrix_type full
_refine_ls_number_parameters 291
_refine_ls_number_reflns 3598
_refine_ls_number_restraints 0
_refine_ls_restrained_S_all 1.073
_refine_ls_R_factor_all 0.0753
_refine_ls_R_factor_gt 0.0459
_refine_ls_shift/su_max 0.000
_refine_ls_shift/su_mean 0.000
_refine_ls_structure_factor_coef Fsqd
_refine_ls_weighting_details 'w=1/[\s^2^(Fo^2^)+(0.0609P)^2^+2.7053P] where P=(Fo^2^+2Fc^2^)/3'
_refine_ls_weighting_scheme calc
_refine_ls_wR_factor_gt 0.1134
_refine_ls_wR_factor_ref 0.1388
_reflns_Friedel_coverage 0.000
_reflns_number_gt 2590
_reflns_number_total 3598
_reflns_threshold_expression 'I > 2\s(I)'
_cod_data_source_file d3nj04231f2.cif
_cod_data_source_block 2NO2
_cod_depositor_comments 'Adding full bibliography for 7062834--7062837.cif.'
_cod_original_cell_volume 2025.1(6)
_cod_database_code 7062836
_shelx_shelxl_version_number 2016/6
_shelx_space_group_comment
;
The symmetry employed for this shelxl refinement is uniquely defined
by the following loop, which should always be used as a source of
symmetry information in preference to the above space-group names.
They are only intended as comments.
;
_olex2_refinement_description
;
1. Fixed Uiso
 At 1.2 times of:
  All C(H) groups, All C(H,H) groups
 At 1.5 times of:
  All C(H,H,H) groups
2.a Secondary CH2 refined with riding coordinates:
 C12(H12A,H12B)
2.b Aromatic/amide H refined with riding coordinates:
 C2(H2), C3(H3), C5(H5), C7(H7), C14(H14), C15(H15), C16(H16), C17(H17),
 C18(H18)
2.c Idealised Me refined as rotating group:
 C19(H19A,H19B,H19C), C20(H20A,H20B,H20C)
;
_olex2_submission_special_instructions 'No special instructions were received'

loop_
_space_group_symop_operation_xyz
'x, y, z'
'-x+1/2, y+1/2, -z+1/2'
'-x, -y, -z'
'x-1/2, -y-1/2, z-1/2'

loop_
_atom_site_label
_atom_site_type_symbol
_atom_site_fract_x
_atom_site_fract_y
_atom_site_fract_z
_atom_site_U_iso_or_equiv
_atom_site_adp_type
_atom_site_occupancy
_atom_site_site_symmetry_order
_atom_site_calc_flag
_atom_site_refinement_flags_posn
_atom_site_refinement_flags_adp
_atom_site_refinement_flags_occupancy
_atom_site_disorder_assembly
_atom_site_disorder_group
Zn1 Zn 0.42099(4) 0.49870(3) 0.24545(3) 0.02495(18) Uani 1 1 d . . . . .
O1 O 0.4058(3) 0.35704(19) 0.2712(2) 0.0320(7) Uani 1 1 d . . . . .
O2 O 0.2812(2) 0.55418(19) 0.3154(2) 0.0302(7) Uani 1 1 d . . . . .
O3 O 0.5967(3) 0.1883(2) 0.6864(2) 0.0413(8) Uani 1 1 d . . . . .
O4 O 0.4989(3) 0.0606(2) 0.6226(2) 0.0430(8) Uani 1 1 d . . . . .
N1 N 0.5693(3) 0.5074(2) 0.3552(2) 0.0233(7) Uani 1 1 d . . . . .
N2 N 0.5035(3) 0.6220(2) 0.2017(3) 0.0285(8) Uani 1 1 d . . . . .
N3 N 0.3579(3) 0.5045(2) 0.0923(3) 0.0264(8) Uani 1 1 d . . . . .
N4 N 0.8024(3) 0.6444(2) 0.4824(3) 0.0356(9) Uani 1 1 d . . . . .
N5 N 0.7241(4) 0.8034(3) 0.2148(3) 0.0414(10) Uani 1 1 d . . . . .
N6 N 0.5350(3) 0.1468(2) 0.6172(3) 0.0303(8) Uani 1 1 d . . . . .
N7 N 0.0885(3) 0.5451(2) 0.3539(3) 0.0290(8) Uani 1 1 d . . . . .
C1 C 0.4413(4) 0.3113(3) 0.3531(3) 0.0269(9) Uani 1 1 d . . . . .
C2 C 0.3937(4) 0.2147(3) 0.3675(3) 0.0310(10) Uani 1 1 d . . . . .
H2 H 0.338420 0.187056 0.316941 0.037 Uiso 1 1 calc R U . . .
C3 C 0.4248(4) 0.1603(3) 0.4514(3) 0.0303(10) Uani 1 1 d . . . . .
H3 H 0.393157 0.095485 0.458433 0.036 Uiso 1 1 calc R U . . .
C4 C 0.5035(3) 0.2021(3) 0.5261(3) 0.0269(9) Uani 1 1 d . . . . .
C5 C 0.5532(4) 0.2943(3) 0.5164(3) 0.0266(9) Uani 1 1 d . . . . .
H5 H 0.607490 0.320288 0.568627 0.032 Uiso 1 1 calc R U . . .
C6 C 0.5252(4) 0.3502(3) 0.4312(3) 0.0243(9) Uani 1 1 d . . . . .
C7 C 0.5892(4) 0.4444(3) 0.4268(3) 0.0258(9) Uani 1 1 d . . . . .
H7 H 0.648817 0.460394 0.479561 0.031 Uiso 1 1 calc R U . . .
C8 C 0.6356(4) 0.5950(3) 0.3464(3) 0.0254(9) Uani 1 1 d . . . . .
C9 C 0.5977(4) 0.6505(3) 0.2611(3) 0.0259(9) Uani 1 1 d . . . . .
C10 C 0.7279(4) 0.6251(3) 0.4195(3) 0.0265(9) Uani 1 1 d . . . . .
C11 C 0.6689(4) 0.7368(3) 0.2381(3) 0.0296(9) Uani 1 1 d . . . . .
C12 C 0.4619(4) 0.6648(3) 0.1067(3) 0.0321(10) Uani 1 1 d . . . . .
H12A H 0.531860 0.686445 0.072557 0.039 Uiso 1 1 calc R U . . .
H12B H 0.410514 0.723388 0.115813 0.039 Uiso 1 1 calc R U . . .
C13 C 0.3900(4) 0.5870(3) 0.0453(3) 0.0262(9) Uani 1 1 d . . . . .
C14 C 0.3567(4) 0.5996(3) -0.0552(3) 0.0338(10) Uani 1 1 d . . . . .
H14 H 0.379903 0.657918 -0.087716 0.041 Uiso 1 1 calc R U . . .
C15 C 0.2896(4) 0.5268(3) -0.1079(3) 0.0355(11) Uani 1 1 d . . . . .
H15 H 0.266535 0.534308 -0.176755 0.043 Uiso 1 1 calc R U . . .
C16 C 0.2567(4) 0.4426(3) -0.0580(3) 0.0332(10) Uani 1 1 d . . . . .
H16 H 0.209680 0.391986 -0.092014 0.040 Uiso 1 1 calc R U . . .
C17 C 0.2933(4) 0.4338(3) 0.0411(3) 0.0308(10) Uani 1 1 d . . . . .
H17 H 0.272186 0.375501 0.074749 0.037 Uiso 1 1 calc R U . . .
C18 C 0.1857(4) 0.5063(3) 0.3217(3) 0.0253(9) Uani 1 1 d . . . . .
H18 H 0.183302 0.438517 0.302168 0.030 Uiso 1 1 calc R U . . .
C19 C 0.0844(5) 0.6484(3) 0.3855(4) 0.0456(13) Uani 1 1 d . . . . .
H19A H 0.164833 0.678116 0.385360 0.068 Uiso 1 1 calc R U . . .
H19B H 0.059251 0.651357 0.452486 0.068 Uiso 1 1 calc R U . . .
H19C H 0.026482 0.685088 0.340002 0.068 Uiso 1 1 calc R U . . .
C20 C -0.0213(4) 0.4863(3) 0.3541(4) 0.0424(12) Uani 1 1 d . . . . .
H20A H -0.083957 0.513473 0.305495 0.064 Uiso 1 1 calc R U . . .
H20B H -0.049531 0.488427 0.420051 0.064 Uiso 1 1 calc R U . . .
H20C H -0.004432 0.417416 0.336869 0.064 Uiso 1 1 calc R U . . .

loop_
_atom_site_aniso_label
_atom_site_aniso_U_11
_atom_site_aniso_U_22
_atom_site_aniso_U_33
_atom_site_aniso_U_23
_atom_site_aniso_U_13
_atom_site_aniso_U_12
Zn1 0.0245(3) 0.0229(3) 0.0273(3) -0.00024(19) 0.0022(2) -0.00225(18)
O1 0.0405(18) 0.0254(14) 0.0288(17) -0.0013(12) -0.0030(13) -0.0043(12)
O2 0.0309(17) 0.0260(14) 0.0348(17) -0.0048(12) 0.0076(13) -0.0032(12)
O3 0.054(2) 0.0325(16) 0.0355(19) 0.0038(14) -0.0069(16) -0.0005(14)
O4 0.056(2) 0.0280(17) 0.046(2) 0.0103(14) 0.0082(16) -0.0045(14)
N1 0.0239(18) 0.0187(16) 0.0275(19) -0.0030(14) 0.0038(14) -0.0017(12)
N2 0.030(2) 0.0263(17) 0.029(2) 0.0020(14) 0.0014(15) -0.0020(14)
N3 0.0211(18) 0.0278(18) 0.031(2) 0.0011(14) 0.0039(15) 0.0026(13)
N4 0.035(2) 0.0312(19) 0.040(2) -0.0033(16) 0.0004(18) -0.0059(16)
N5 0.044(2) 0.035(2) 0.046(3) -0.0002(18) 0.0052(19) -0.0093(18)
N6 0.034(2) 0.0272(19) 0.031(2) 0.0064(16) 0.0082(16) 0.0065(15)
N7 0.029(2) 0.0268(18) 0.031(2) -0.0031(15) 0.0055(16) -0.0011(14)
C1 0.030(2) 0.025(2) 0.026(2) -0.0003(17) 0.0025(18) 0.0031(16)
C2 0.035(3) 0.027(2) 0.030(2) -0.0029(18) 0.0014(19) -0.0053(17)
C3 0.034(2) 0.025(2) 0.034(3) -0.0025(18) 0.0089(19) 0.0004(17)
C4 0.027(2) 0.023(2) 0.032(2) 0.0025(17) 0.0061(18) 0.0044(16)
C5 0.026(2) 0.028(2) 0.027(2) -0.0003(17) 0.0059(17) 0.0032(16)
C6 0.027(2) 0.0191(19) 0.027(2) -0.0007(16) 0.0038(17) 0.0004(15)
C7 0.027(2) 0.024(2) 0.027(2) -0.0003(17) 0.0035(17) 0.0016(16)
C8 0.024(2) 0.0214(19) 0.032(2) -0.0036(16) 0.0071(18) -0.0001(15)
C9 0.026(2) 0.0196(19) 0.032(2) 0.0004(16) 0.0073(18) -0.0002(15)
C10 0.031(2) 0.0183(19) 0.032(2) -0.0004(17) 0.010(2) -0.0016(16)
C11 0.031(2) 0.027(2) 0.031(2) -0.0013(18) 0.0052(19) 0.0009(18)
C12 0.031(2) 0.030(2) 0.035(3) 0.0041(18) 0.0022(19) -0.0003(17)
C13 0.025(2) 0.025(2) 0.029(2) -0.0006(17) 0.0035(18) 0.0038(16)
C14 0.036(3) 0.033(2) 0.034(3) 0.0040(19) 0.006(2) 0.0051(18)
C15 0.043(3) 0.038(2) 0.026(2) -0.0030(19) 0.002(2) 0.011(2)
C16 0.029(2) 0.036(2) 0.035(3) -0.0078(19) 0.0022(19) 0.0051(18)
C17 0.026(2) 0.027(2) 0.040(3) -0.0035(18) 0.0018(19) 0.0023(17)
C18 0.025(2) 0.026(2) 0.024(2) -0.0026(17) 0.0002(17) 0.0004(17)
C19 0.054(3) 0.029(2) 0.058(3) -0.004(2) 0.026(3) 0.002(2)
C20 0.028(2) 0.055(3) 0.046(3) -0.013(2) 0.010(2) -0.006(2)

loop_
_atom_type_symbol
_atom_type_description
_atom_type_scat_dispersion_real
_atom_type_scat_dispersion_imag
_atom_type_scat_source
C C 0.0033 0.0016 'International Tables Vol C Tables 4.2.6.8 and 6.1.1.4'
H H 0.0000 0.0000 'International Tables Vol C Tables 4.2.6.8 and 6.1.1.4'
N N 0.0061 0.0033 'International Tables Vol C Tables 4.2.6.8 and 6.1.1.4'
O O 0.0106 0.0060 'International Tables Vol C Tables 4.2.6.8 and 6.1.1.4'
Zn Zn 0.2839 1.4301 'International Tables Vol C Tables 4.2.6.8 and 6.1.1.4'

loop_
_geom_angle_atom_site_label_1
_geom_angle_atom_site_label_2
_geom_angle_atom_site_label_3
_geom_angle
_geom_angle_site_symmetry_1
_geom_angle_site_symmetry_3
_geom_angle_publ_flag
O1 Zn1 O2 100.96(12) . . ?
O1 Zn1 N1 90.18(11) . . ?
O1 Zn1 N2 155.41(14) . . ?
O1 Zn1 N3 100.69(12) . . ?
O2 Zn1 N1 103.17(12) . . ?
O2 Zn1 N3 104.53(12) . . ?
N1 Zn1 N3 147.59(13) . . ?
N2 Zn1 O2 103.08(12) . . ?
N2 Zn1 N1 79.43(13) . . ?
N2 Zn1 N3 78.22(13) . . ?
C1 O1 Zn1 126.5(2) . . ?
C18 O2 Zn1 122.2(2) . . ?
C7 N1 Zn1 123.8(3) . . ?
C7 N1 C8 124.4(3) . . ?
C8 N1 Zn1 111.5(2) . . ?
C9 N2 Zn1 114.7(3) . . ?
C9 N2 C12 126.5(3) . . ?
C12 N2 Zn1 118.6(3) . . ?
C13 N3 Zn1 114.6(3) . . ?
C17 N3 Zn1 125.9(3) . . ?
C17 N3 C13 119.5(4) . . ?
O3 N6 C4 118.7(3) . . ?
O4 N6 O3 122.6(3) . . ?
O4 N6 C4 118.8(4) . . ?
C18 N7 C19 121.9(4) . . ?
C18 N7 C20 120.1(3) . . ?
C20 N7 C19 117.9(4) . . ?
O1 C1 C2 117.8(4) . . ?
O1 C1 C6 125.2(3) . . ?
C2 C1 C6 117.0(4) . . ?
C1 C2 H2 118.8 . . ?
C3 C2 C1 122.5(4) . . ?
C3 C2 H2 118.8 . . ?
C2 C3 H3 120.7 . . ?
C2 C3 C4 118.5(4) . . ?
C4 C3 H3 120.7 . . ?
C3 C4 N6 119.5(4) . . ?
C5 C4 N6 118.7(4) . . ?
C5 C4 C3 121.8(4) . . ?
C4 C5 H5 119.6 . . ?
C4 C5 C6 120.8(4) . . ?
C6 C5 H5 119.6 . . ?
C1 C6 C7 124.7(4) . . ?
C5 C6 C1 119.3(4) . . ?
C5 C6 C7 115.9(4) . . ?
N1 C7 C6 123.7(4) . . ?
N1 C7 H7 118.2 . . ?
C6 C7 H7 118.2 . . ?
N1 C8 C9 113.7(3) . . ?
N1 C8 C10 122.2(4) . . ?
C9 C8 C10 124.0(4) . . ?
N2 C9 C8 120.2(3) . . ?
N2 C9 C11 121.2(4) . . ?
C8 C9 C11 118.6(4) . . ?
N4 C10 C8 175.8(4) . . ?
N5 C11 C9 176.4(5) . . ?
N2 C12 H12A 110.0 . . ?
N2 C12 H12B 110.0 . . ?
N2 C12 C13 108.5(3) . . ?
H12A C12 H12B 108.4 . . ?
C13 C12 H12A 110.0 . . ?
C13 C12 H12B 110.0 . . ?
N3 C13 C12 117.4(3) . . ?
N3 C13 C14 120.7(4) . . ?
C14 C13 C12 121.9(4) . . ?
C13 C14 H14 120.1 . . ?
C15 C14 C13 119.7(4) . . ?
C15 C14 H14 120.1 . . ?
C14 C15 H15 120.6 . . ?
C14 C15 C16 118.7(4) . . ?
C16 C15 H15 120.6 . . ?
C15 C16 H16 120.5 . . ?
C17 C16 C15 118.9(4) . . ?
C17 C16 H16 120.5 . . ?
N3 C17 C16 122.4(4) . . ?
N3 C17 H17 118.8 . . ?
C16 C17 H17 118.8 . . ?
O2 C18 N7 123.3(4) . . ?
O2 C18 H18 118.4 . . ?
N7 C18 H18 118.4 . . ?
N7 C19 H19A 109.5 . . ?
N7 C19 H19B 109.5 . . ?
N7 C19 H19C 109.5 . . ?
H19A C19 H19B 109.5 . . ?
H19A C19 H19C 109.5 . . ?
H19B C19 H19C 109.5 . . ?
N7 C20 H20A 109.5 . . ?
N7 C20 H20B 109.5 . . ?
N7 C20 H20C 109.5 . . ?
H20A C20 H20B 109.5 . . ?
H20A C20 H20C 109.5 . . ?
H20B C20 H20C 109.5 . . ?

loop_
_geom_bond_atom_site_label_1
_geom_bond_atom_site_label_2
_geom_bond_distance
_geom_bond_site_symmetry_2
_geom_bond_publ_flag
Zn1 O1 1.951(3) . ?
Zn1 O2 2.045(3) . ?
Zn1 N1 2.110(3) . ?
Zn1 N2 2.016(3) . ?
Zn1 N3 2.128(4) . ?
O1 C1 1.298(5) . ?
O2 C18 1.254(5) . ?
O3 N6 1.238(4) . ?
O4 N6 1.233(4) . ?
N1 C7 1.293(5) . ?
N1 C8 1.403(5) . ?
N2 C9 1.314(5) . ?
N2 C12 1.446(5) . ?
N3 C13 1.348(5) . ?
N3 C17 1.344(5) . ?
N4 C10 1.156(5) . ?
N5 C11 1.151(5) . ?
N6 C4 1.457(5) . ?
N7 C18 1.316(5) . ?
N7 C19 1.458(5) . ?
N7 C20 1.456(5) . ?
C1 C2 1.425(5) . ?
C1 C6 1.438(5) . ?
C2 H2 0.9500 . ?
C2 C3 1.370(6) . ?
C3 H3 0.9500 . ?
C3 C4 1.389(6) . ?
C4 C5 1.372(6) . ?
C5 H5 0.9500 . ?
C5 C6 1.390(5) . ?
C6 C7 1.459(5) . ?
C7 H7 0.9500 . ?
C8 C9 1.407(6) . ?
C8 C10 1.413(6) . ?
C9 C11 1.457(5) . ?
C12 H12A 0.9900 . ?
C12 H12B 0.9900 . ?
C12 C13 1.516(5) . ?
C13 C14 1.388(6) . ?
C14 H14 0.9500 . ?
C14 C15 1.387(6) . ?
C15 H15 0.9500 . ?
C15 C16 1.389(6) . ?
C16 H16 0.9500 . ?
C16 C17 1.371(6) . ?
C17 H17 0.9500 . ?
C18 H18 0.9500 . ?
C19 H19A 0.9800 . ?
C19 H19B 0.9800 . ?
C19 H19C 0.9800 . ?
C20 H20A 0.9800 . ?
C20 H20B 0.9800 . ?
C20 H20C 0.9800 . ?

loop_
_geom_torsion_atom_site_label_1
_geom_torsion_atom_site_label_2
_geom_torsion_atom_site_label_3
_geom_torsion_atom_site_label_4
_geom_torsion
_geom_torsion_site_symmetry_1
_geom_torsion_site_symmetry_2
_geom_torsion_site_symmetry_3
_geom_torsion_site_symmetry_4
_geom_torsion_publ_flag
Zn1 O1 C1 C2 163.1(3) . . . . ?
Zn1 O1 C1 C6 -16.9(6) . . . . ?
Zn1 O2 C18 N7 -170.3(3) . . . . ?
Zn1 N1 C7 C6 11.6(5) . . . . ?
Zn1 N1 C8 C9 -7.1(4) . . . . ?
Zn1 N1 C8 C10 170.4(3) . . . . ?
Zn1 N2 C9 C8 1.4(5) . . . . ?
Zn1 N2 C9 C11 178.2(3) . . . . ?
Zn1 N2 C12 C13 -18.4(4) . . . . ?
Zn1 N3 C13 C12 -1.8(4) . . . . ?
Zn1 N3 C13 C14 178.8(3) . . . . ?
Zn1 N3 C17 C16 -179.4(3) . . . . ?
O1 C1 C2 C3 -179.6(4) . . . . ?
O1 C1 C6 C5 178.3(4) . . . . ?
O1 C1 C6 C7 -4.4(7) . . . . ?
O3 N6 C4 C3 -173.8(4) . . . . ?
O3 N6 C4 C5 6.6(5) . . . . ?
O4 N6 C4 C3 6.0(6) . . . . ?
O4 N6 C4 C5 -173.7(4) . . . . ?
N1 C8 C9 N2 4.1(5) . . . . ?
N1 C8 C9 C11 -172.9(3) . . . . ?
N2 C12 C13 N3 12.5(5) . . . . ?
N2 C12 C13 C14 -168.2(4) . . . . ?
N3 C13 C14 C15 0.1(6) . . . . ?
N6 C4 C5 C6 -179.6(3) . . . . ?
C1 C2 C3 C4 1.5(6) . . . . ?
C1 C6 C7 N1 6.2(6) . . . . ?
C2 C1 C6 C5 -1.6(6) . . . . ?
C2 C1 C6 C7 175.7(4) . . . . ?
C2 C3 C4 N6 178.2(4) . . . . ?
C2 C3 C4 C5 -2.1(6) . . . . ?
C3 C4 C5 C6 0.8(6) . . . . ?
C4 C5 C6 C1 1.1(6) . . . . ?
C4 C5 C6 C7 -176.4(4) . . . . ?
C5 C6 C7 N1 -176.4(4) . . . . ?
C6 C1 C2 C3 0.3(6) . . . . ?
C7 N1 C8 C9 179.1(4) . . . . ?
C7 N1 C8 C10 -3.4(6) . . . . ?
C8 N1 C7 C6 -175.4(4) . . . . ?
C9 N2 C12 C13 155.6(4) . . . . ?
C10 C8 C9 N2 -173.3(4) . . . . ?
C10 C8 C9 C11 9.7(6) . . . . ?
C12 N2 C9 C8 -172.8(4) . . . . ?
C12 N2 C9 C11 4.0(6) . . . . ?
C12 C13 C14 C15 -179.2(4) . . . . ?
C13 N3 C17 C16 -0.9(6) . . . . ?
C13 C14 C15 C16 0.3(6) . . . . ?
C14 C15 C16 C17 -1.0(6) . . . . ?
C15 C16 C17 N3 1.3(6) . . . . ?
C17 N3 C13 C12 179.5(4) . . . . ?
C17 N3 C13 C14 0.2(6) . . . . ?
C19 N7 C18 O2 -0.2(6) . . . . ?
C20 N7 C18 O2 176.7(4) . . . . ?
